data_7245696
loop_
_publ_author_name
'Pylova, Ekaterina Konstantinovna'
'Khisamov, Radmir M.'
'Bashirov, Denis Aleksandrovich'
'Sukhikh, Taisiya Sergeevna'
'Konchenko, Sergey Nikolaevich'

_publ_section_title
;
 The effect of halides and coordination mode of
 4-amino-2,1,3-benzothiadiazole on the luminescence properties of its Zn
 complexes
;
_journal_name_full CrystEngComm
_journal_paper_doi 10.1039/D2CE01215D
_journal_year 2022
_chemical_formula_moiety 'C12 H10 I2 N6 S2 Zn'
_chemical_formula_sum 'C12 H10 I2 N6 S2 Zn'
_chemical_formula_weight 621.55
_space_group_crystal_system triclinic
_space_group_IT_number 2
_space_group_name_Hall '-P 1'
_space_group_name_H-M_alt 'P -1'
_atom_sites_solution_hydrogens mixed
_atom_sites_solution_primary iterative
_audit_creation_date 2021-09-01
_audit_creation_method
;
Olex2 1.2
(compiled 2018.05.29 svn.r3508 for OlexSys, GUI svn.r5506)
;
_audit_update_record
;
2022-03-23 deposited with the CCDC.	2022-10-20 downloaded from the CCDC.
;
_cell_angle_alpha 101.973(16)
_cell_angle_beta 101.819(16)
_cell_angle_gamma 109.720(15)
_cell_formula_units_Z 2
_cell_length_a 7.539(3)
_cell_length_b 11.020(5)
_cell_length_c 12.373(6)
_cell_measurement_reflns_used 2454
_cell_measurement_temperature 296(2)
_cell_measurement_theta_max 24.78
_cell_measurement_theta_min 2.27
_cell_volume 903.5(7)
_computing_cell_refinement 'Bruker SAINT'
_computing_data_collection 'Bruker APEX2'
_computing_data_reduction 'Bruker SAINT'
_computing_molecular_graphics 'Olex2 (Dolomanov et al., 2009)'
_computing_publication_material 'Olex2 (Dolomanov et al., 2009)'
_computing_structure_refinement 'ShelXL (Sheldrick, 2015)'
_computing_structure_solution 'olex2.solve (Bourhis et al., 2015)'
_diffrn_ambient_temperature 296(2)
_diffrn_detector CCD
_diffrn_detector_area_resol_mean 8.33
_diffrn_detector_type 'Bruker APEXII CCD area detector'
_diffrn_measured_fraction_theta_full 0.971
_diffrn_measured_fraction_theta_max 0.971
_diffrn_measurement_device '\k-geometry diffractometer'
_diffrn_measurement_device_type 'Bruker APEX diffractometer'
_diffrn_measurement_method '\w and \f scans'
_diffrn_radiation_monochromator graphite
_diffrn_radiation_type MoK\a
_diffrn_radiation_wavelength 0.71073
_diffrn_reflns_av_R_equivalents 0.0337
_diffrn_reflns_av_unetI/netI 0.0478
_diffrn_reflns_Laue_measured_fraction_full 0.971
_diffrn_reflns_Laue_measured_fraction_max 0.971
_diffrn_reflns_limit_h_max 8
_diffrn_reflns_limit_h_min -9
_diffrn_reflns_limit_k_max 13
_diffrn_reflns_limit_k_min -12
_diffrn_reflns_limit_l_max 14
_diffrn_reflns_limit_l_min -14
_diffrn_reflns_number 8045
_diffrn_reflns_point_group_measured_fraction_full 0.971
_diffrn_reflns_point_group_measured_fraction_max 0.971
_diffrn_reflns_theta_full 25.358
_diffrn_reflns_theta_max 25.358
_diffrn_reflns_theta_min 1.763
_diffrn_source 'sealed tube'
_exptl_absorpt_coefficient_mu 5.013
_exptl_absorpt_correction_T_max 0.7452
_exptl_absorpt_correction_T_min 0.6061
_exptl_absorpt_correction_type multi-scan
_exptl_absorpt_process_details
'SADABS-2008/1 (Bruker,2008) was used for absorption correction. wR2(int) was 0.0702 before and 0.0399 after correction. The Ratio of minimum to maximum transmission is 0.8133. The \l/2 correction factor is 0.0015.'
_exptl_crystal_colour red
_exptl_crystal_colour_primary red
_exptl_crystal_density_diffrn 2.285
_exptl_crystal_description plate
_exptl_crystal_F_000 584
_exptl_crystal_preparation Luminescent
_exptl_crystal_size_max 0.13
_exptl_crystal_size_mid 0.08
_exptl_crystal_size_min 0.05
_refine_diff_density_max 0.562
_refine_diff_density_min -0.578
_refine_diff_density_rms 0.108
_refine_ls_extinction_method none
_refine_ls_goodness_of_fit_ref 1.003
_refine_ls_hydrogen_treatment mixed
_refine_ls_matrix_type full
_refine_ls_number_parameters 220
_refine_ls_number_reflns 3207
_refine_ls_number_restraints 0
_refine_ls_restrained_S_all 1.003
_refine_ls_R_factor_all 0.0514
_refine_ls_R_factor_gt 0.0314
_refine_ls_shift/su_max 0.001
_refine_ls_shift/su_mean 0.000
_refine_ls_structure_factor_coef Fsqd
_refine_ls_weighting_details 'w=1/[\s^2^(Fo^2^)+(0.0226P)^2^] where P=(Fo^2^+2Fc^2^)/3'
_refine_ls_weighting_scheme calc
_refine_ls_wR_factor_gt 0.0553
_refine_ls_wR_factor_ref 0.0609
_reflns_Friedel_coverage 0.000
_reflns_number_gt 2429
_reflns_number_total 3207
_reflns_threshold_expression 'I > 2\s(I)'
_cod_data_source_file d2ce01215d2.cif
_cod_data_source_block eka20
_cod_database_code 7245696
_shelx_shelxl_version_number 2017/1
_shelx_space_group_comment
;
The symmetry employed for this shelxl refinement is uniquely defined
by the following loop, which should always be used as a source of
symmetry information in preference to the above space-group names.
They are only intended as comments.
;
_shelx_estimated_absorpt_t_max 0.788
_shelx_estimated_absorpt_t_min 0.562
_olex2_refinement_description
;
1. Fixed Uiso
 At 1.2 times of:
  All C(H) groups, All N(H,H) groups
2.a Aromatic/amide H refined with riding coordinates:
 C15(H15), C16(H16), C17(H17), C25(H25), C26(H26), C27(H27)
;
_olex2_submission_special_instructions 'No special instructions were received'

loop_
_space_group_symop_operation_xyz
'x, y, z'
'-x, -y, -z'

loop_
_atom_site_label
_atom_site_type_symbol
_atom_site_fract_x
_atom_site_fract_y
_atom_site_fract_z
_atom_site_U_iso_or_equiv
_atom_site_adp_type
_atom_site_occupancy
_atom_site_site_symmetry_order
_atom_site_calc_flag
_atom_site_refinement_flags_posn
_atom_site_refinement_flags_adp
_atom_site_refinement_flags_occupancy
_atom_site_disorder_assembly
_atom_site_disorder_group
I1 I 0.28711(5) 0.44602(3) -0.42464(3) 0.04569(12) Uani 1 1 d . . . . .
I2 I 0.14549(5) 0.75726(3) -0.20476(3) 0.04815(12) Uani 1 1 d . . . . .
Zn1 Zn 0.12097(8) 0.51700(5) -0.27795(5) 0.03529(16) Uani 1 1 d . . . . .
S12 S -0.3278(3) 0.08390(15) -0.15440(14) 0.0676(5) Uani 1 1 d . . . . .
S22 S 0.24426(18) 0.57749(12) -0.00251(10) 0.0337(3) Uani 1 1 d . . . . .
N11 N -0.3223(7) -0.0277(4) -0.2584(4) 0.0559(13) Uani 1 1 d . . . . .
N13 N -0.2870(6) 0.2105(4) -0.2053(4) 0.0459(11) Uani 1 1 d . . . . .
N14 N -0.1858(6) 0.3873(4) -0.3443(4) 0.0400(11) Uani 1 1 d . . . . .
H14A H -0.239(7) 0.407(5) -0.287(4) 0.048 Uiso 1 1 d R . . . .
H14B H -0.222(7) 0.418(5) -0.394(5) 0.048 Uiso 1 1 d R . . . .
N21 N 0.2019(5) 0.4699(3) -0.1276(3) 0.0294(9) Uani 1 1 d . . . . .
N23 N 0.2853(5) 0.4896(4) 0.0796(3) 0.0331(9) Uani 1 1 d . . . . .
N24 N 0.3518(8) 0.2841(5) 0.1687(4) 0.0489(13) Uani 1 1 d . . . . .
H24A H 0.355(8) 0.350(5) 0.212(5) 0.059 Uiso 1 1 d R . . . .
H24B H 0.366(8) 0.228(5) 0.196(5) 0.059 Uiso 1 1 d R . . . .
C11 C -0.2856(7) 0.0308(5) -0.3398(4) 0.0393(13) Uani 1 1 d . . . . .
C12 C -0.2652(7) 0.1680(5) -0.3085(4) 0.0318(11) Uani 1 1 d . . . . .
C14 C -0.2249(7) 0.2474(5) -0.3836(4) 0.0351(12) Uani 1 1 d . . . . .
C15 C -0.2122(7) 0.1876(5) -0.4872(4) 0.0481(14) Uani 1 1 d . . . . .
H15 H -0.189829 0.236966 -0.539161 0.058 Uiso 1 1 calc R . . . .
C16 C -0.2324(8) 0.0504(6) -0.5187(5) 0.0585(17) Uani 1 1 d . . . . .
H16 H -0.222654 0.013015 -0.590757 0.070 Uiso 1 1 calc R . . . .
C17 C -0.2650(7) -0.0267(5) -0.4480(5) 0.0514(15) Uani 1 1 d . . . . .
H17 H -0.273862 -0.115069 -0.469252 0.062 Uiso 1 1 calc R . . . .
C21 C 0.2217(6) 0.3582(4) -0.1079(4) 0.0302(11) Uani 1 1 d . . . . .
C22 C 0.2678(6) 0.3712(4) 0.0113(4) 0.0279(11) Uani 1 1 d . . . . .
C24 C 0.2958(7) 0.2649(5) 0.0541(4) 0.0362(12) Uani 1 1 d . . . . .
C25 C 0.2650(8) 0.1495(5) -0.0304(5) 0.0502(15) Uani 1 1 d . . . . .
H25 H 0.275884 0.076107 -0.008152 0.060 Uiso 1 1 calc R . . . .
C26 C 0.2183(8) 0.1396(5) -0.1478(5) 0.0520(15) Uani 1 1 d . . . . .
H26 H 0.200752 0.059523 -0.200160 0.062 Uiso 1 1 calc R . . . .
C27 C 0.1967(7) 0.2397(5) -0.1906(4) 0.0399(13) Uani 1 1 d . . . . .
H27 H 0.167322 0.230560 -0.269341 0.048 Uiso 1 1 calc R . . . .

loop_
_atom_site_aniso_label
_atom_site_aniso_U_11
_atom_site_aniso_U_22
_atom_site_aniso_U_33
_atom_site_aniso_U_23
_atom_site_aniso_U_13
_atom_site_aniso_U_12
I1 0.0511(2) 0.0510(2) 0.0397(2) 0.01436(18) 0.02137(17) 0.02096(18)
I2 0.0682(3) 0.0318(2) 0.0531(2) 0.01669(17) 0.02421(19) 0.02432(18)
Zn1 0.0475(4) 0.0293(3) 0.0324(3) 0.0131(3) 0.0140(3) 0.0158(3)
S12 0.1180(14) 0.0468(9) 0.0583(10) 0.0320(8) 0.0461(10) 0.0359(10)
S22 0.0451(7) 0.0284(7) 0.0309(7) 0.0110(6) 0.0125(6) 0.0166(6)
N11 0.077(3) 0.031(3) 0.069(3) 0.023(3) 0.030(3) 0.023(2)
N13 0.076(3) 0.037(3) 0.041(3) 0.021(2) 0.031(2) 0.028(2)
N14 0.051(3) 0.041(3) 0.037(3) 0.024(2) 0.013(2) 0.021(2)
N21 0.037(2) 0.027(2) 0.027(2) 0.0115(18) 0.0101(18) 0.0147(18)
N23 0.037(2) 0.032(2) 0.030(2) 0.0108(19) 0.0103(19) 0.0127(19)
N24 0.073(3) 0.044(3) 0.040(3) 0.022(2) 0.010(3) 0.034(3)
C11 0.039(3) 0.030(3) 0.041(3) 0.004(3) 0.011(3) 0.009(2)
C12 0.037(3) 0.029(3) 0.031(3) 0.011(2) 0.009(2) 0.014(2)
C14 0.032(3) 0.035(3) 0.029(3) 0.008(2) 0.003(2) 0.007(2)
C15 0.045(3) 0.051(4) 0.034(3) 0.013(3) 0.009(3) 0.004(3)
C16 0.062(4) 0.060(4) 0.033(3) -0.006(3) 0.017(3) 0.009(3)
C17 0.047(3) 0.035(3) 0.057(4) 0.001(3) 0.014(3) 0.008(3)
C21 0.030(3) 0.029(3) 0.034(3) 0.011(2) 0.007(2) 0.014(2)
C22 0.022(2) 0.025(3) 0.038(3) 0.014(2) 0.010(2) 0.009(2)
C24 0.032(3) 0.035(3) 0.045(3) 0.016(3) 0.013(2) 0.014(2)
C25 0.066(4) 0.035(3) 0.053(4) 0.014(3) 0.009(3) 0.028(3)
C26 0.073(4) 0.040(3) 0.045(3) 0.006(3) 0.012(3) 0.031(3)
C27 0.056(3) 0.035(3) 0.032(3) 0.011(2) 0.009(3) 0.023(3)

loop_
_atom_type_symbol
_atom_type_description
_atom_type_scat_dispersion_real
_atom_type_scat_dispersion_imag
_atom_type_scat_source
C C 0.0033 0.0016 'International Tables Vol C Tables 4.2.6.8 and 6.1.1.4'
H H 0.0000 0.0000 'International Tables Vol C Tables 4.2.6.8 and 6.1.1.4'
I I -0.4742 1.8119 'International Tables Vol C Tables 4.2.6.8 and 6.1.1.4'
N N 0.0061 0.0033 'International Tables Vol C Tables 4.2.6.8 and 6.1.1.4'
S S 0.1246 0.1234 'International Tables Vol C Tables 4.2.6.8 and 6.1.1.4'
Zn Zn 0.2839 1.4301 'International Tables Vol C Tables 4.2.6.8 and 6.1.1.4'

loop_
_geom_angle_atom_site_label_1
_geom_angle_atom_site_label_2
_geom_angle_atom_site_label_3
_geom_angle
_geom_angle_site_symmetry_1
_geom_angle_site_symmetry_3
_geom_angle_publ_flag
I2 Zn1 I1 123.49(3) . . ?
N14 Zn1 I1 107.27(13) . . ?
N14 Zn1 I2 107.35(12) . . ?
N21 Zn1 I1 112.03(10) . . ?
N21 Zn1 I2 103.21(10) . . ?
N21 Zn1 N14 101.24(16) . . ?
N11 S12 N13 100.9(2) . . ?
N23 S22 N21 98.77(19) . . ?
C11 N11 S12 106.8(3) . . ?
C12 N13 S12 105.8(3) . . ?
Zn1 N14 H14A 106(3) . . ?
Zn1 N14 H14B 101(4) . . ?
H14A N14 H14B 108(5) . . ?
C14 N14 Zn1 114.3(3) . . ?
C14 N14 H14A 113(3) . . ?
C14 N14 H14B 114(4) . . ?
S22 N21 Zn1 119.49(19) . . ?
C21 N21 Zn1 132.3(3) . . ?
C21 N21 S22 108.1(3) . . ?
C22 N23 S22 107.4(3) . . ?
H24A N24 H24B 117(6) . . ?
C24 N24 H24A 119(4) . . ?
C24 N24 H24B 123(4) . . ?
N11 C11 C12 112.5(4) . . ?
N11 C11 C17 128.0(5) . . ?
C17 C11 C12 119.5(5) . . ?
N13 C12 C11 114.0(4) . . ?
N13 C12 C14 125.1(4) . . ?
C14 C12 C11 120.9(4) . . ?
C12 C14 N14 119.0(4) . . ?
C15 C14 N14 123.1(5) . . ?
C15 C14 C12 117.7(5) . . ?
C14 C15 H15 119.3 . . ?
C14 C15 C16 121.5(5) . . ?
C16 C15 H15 119.3 . . ?
C15 C16 H16 118.8 . . ?
C17 C16 C15 122.4(5) . . ?
C17 C16 H16 118.8 . . ?
C11 C17 H17 121.0 . . ?
C16 C17 C11 118.0(5) . . ?
C16 C17 H17 121.0 . . ?
N21 C21 C22 110.9(4) . . ?
N21 C21 C27 127.5(5) . . ?
C22 C21 C27 121.6(4) . . ?
N23 C22 C21 114.8(4) . . ?
N23 C22 C24 123.9(4) . . ?
C21 C22 C24 121.3(4) . . ?
N24 C24 C22 119.7(4) . . ?
N24 C24 C25 125.3(5) . . ?
C25 C24 C22 115.0(5) . . ?
C24 C25 H25 118.9 . . ?
C24 C25 C26 122.2(5) . . ?
C26 C25 H25 118.9 . . ?
C25 C26 H26 117.9 . . ?
C27 C26 C25 124.1(5) . . ?
C27 C26 H26 117.9 . . ?
C21 C27 H27 122.1 . . ?
C26 C27 C21 115.7(5) . . ?
C26 C27 H27 122.1 . . ?

loop_
_geom_bond_atom_site_label_1
_geom_bond_atom_site_label_2
_geom_bond_distance
_geom_bond_site_symmetry_2
_geom_bond_publ_flag
I1 Zn1 2.5453(10) . ?
I2 Zn1 2.5437(13) . ?
Zn1 N14 2.138(5) . ?
Zn1 N21 2.062(4) . ?
S12 N11 1.604(5) . ?
S12 N13 1.610(4) . ?
S22 N21 1.638(4) . ?
S22 N23 1.597(4) . ?
N11 C11 1.330(7) . ?
N13 C12 1.329(6) . ?
N14 H14A 0.90(5) . ?
N14 H14B 0.81(5) . ?
N14 C14 1.423(6) . ?
N21 C21 1.353(5) . ?
N23 C22 1.347(5) . ?
N24 H24A 0.79(5) . ?
N24 H24B 0.79(6) . ?
N24 C24 1.343(7) . ?
C11 C12 1.427(6) . ?
C11 C17 1.420(7) . ?
C12 C14 1.412(7) . ?
C14 C15 1.353(7) . ?
C15 H15 0.9300 . ?
C15 C16 1.427(8) . ?
C16 H16 0.9300 . ?
C16 C17 1.342(8) . ?
C17 H17 0.9300 . ?
C21 C22 1.408(6) . ?
C21 C27 1.410(6) . ?
C22 C24 1.440(6) . ?
C24 C25 1.384(6) . ?
C25 H25 0.9300 . ?
C25 C26 1.395(7) . ?
C26 H26 0.9300 . ?
C26 C27 1.361(7) . ?
C27 H27 0.9300 . ?

loop_
_geom_torsion_atom_site_label_1
_geom_torsion_atom_site_label_2
_geom_torsion_atom_site_label_3
_geom_torsion_atom_site_label_4
_geom_torsion
_geom_torsion_site_symmetry_1
_geom_torsion_site_symmetry_2
_geom_torsion_site_symmetry_3
_geom_torsion_site_symmetry_4
_geom_torsion_publ_flag
Zn1 N14 C14 C12 96.5(4) . . . . ?
Zn1 N14 C14 C15 -78.8(5) . . . . ?
Zn1 N21 C21 C22 -175.9(3) . . . . ?
Zn1 N21 C21 C27 2.5(7) . . . . ?
S12 N11 C11 C12 -0.3(5) . . . . ?
S12 N11 C11 C17 179.4(4) . . . . ?
S12 N13 C12 C11 0.5(5) . . . . ?
S12 N13 C12 C14 -179.3(4) . . . . ?
S22 N21 C21 C22 1.0(5) . . . . ?
S22 N21 C21 C27 179.4(4) . . . . ?
S22 N23 C22 C21 0.4(5) . . . . ?
S22 N23 C22 C24 179.5(3) . . . . ?
N11 S12 N13 C12 -0.6(4) . . . . ?
N11 C11 C12 N13 -0.2(6) . . . . ?
N11 C11 C12 C14 179.7(4) . . . . ?
N11 C11 C17 C16 178.5(5) . . . . ?
N13 S12 N11 C11 0.5(4) . . . . ?
N13 C12 C14 N14 6.2(7) . . . . ?
N13 C12 C14 C15 -178.2(5) . . . . ?
N14 C14 C15 C16 173.4(5) . . . . ?
N21 S22 N23 C22 0.2(3) . . . . ?
N21 C21 C22 N23 -0.9(5) . . . . ?
N21 C21 C22 C24 179.9(4) . . . . ?
N21 C21 C27 C26 -177.7(5) . . . . ?
N23 S22 N21 Zn1 176.6(2) . . . . ?
N23 S22 N21 C21 -0.7(3) . . . . ?
N23 C22 C24 N24 -3.3(7) . . . . ?
N23 C22 C24 C25 178.1(4) . . . . ?
N24 C24 C25 C26 -176.1(5) . . . . ?
C11 C12 C14 N14 -173.6(4) . . . . ?
C11 C12 C14 C15 1.9(7) . . . . ?
C12 C11 C17 C16 -1.9(8) . . . . ?
C12 C14 C15 C16 -2.0(7) . . . . ?
C14 C15 C16 C17 0.0(9) . . . . ?
C15 C16 C17 C11 1.9(8) . . . . ?
C17 C11 C12 N13 -179.8(4) . . . . ?
C17 C11 C12 C14 0.0(7) . . . . ?
C21 C22 C24 N24 175.8(4) . . . . ?
C21 C22 C24 C25 -2.8(7) . . . . ?
C22 C21 C27 C26 0.6(7) . . . . ?
C22 C24 C25 C26 2.5(7) . . . . ?
C24 C25 C26 C27 -0.6(9) . . . . ?
C25 C26 C27 C21 -1.0(8) . . . . ?
C27 C21 C22 N23 -179.4(4) . . . . ?
C27 C21 C22 C24 1.4(7) . . . . ?
